data_1576580
loop_
_publ_author_name
'Liu, Tianchang'
'Gonder, Jared E.'
'Murphy, Ryan P.'
'Bacon, Alexandra M.'
'Gau, Michael R.'
'Tomson, Neil C.'

_publ_section_title
;
 Direct metathesis of carbon-carbon <i>&#x3c3;</i>-bonds at a versatile
 macrocycle-supported diiron platform.
;
_journal_issue 14
_journal_name_full 'Chemical science'
_journal_page_first 7203
_journal_page_last 7210
_journal_paper_doi 10.1039/d5sc10054b
_journal_volume 17
_journal_year 2026
_chemical_formula_moiety 'C67 H77 Fe2 N6 O P, 1.5(C4 H10 O)'
_chemical_formula_sum 'C73 H92 Fe2 N6 O2.5 P'
_chemical_formula_weight 1236.19
_space_group_crystal_system monoclinic
_space_group_IT_number 14
_space_group_name_Hall '-P 2yn'
_space_group_name_H-M_alt 'P 1 21/n 1'
_atom_sites_solution_hydrogens mixed
_atom_sites_solution_primary dual
_audit_creation_date 2024-07-31
_audit_creation_method
;
Olex2 1.5
(compiled 2021.10.07 svn.r9718050b for OlexSys, GUI svn.r6410)
;
_audit_update_record
;
2024-08-02 deposited with the CCDC.	2026-02-06 downloaded from the CCDC.
;
_cell_angle_alpha 90
_cell_angle_beta 97.414(3)
_cell_angle_gamma 90
_cell_formula_units_Z 4
_cell_length_a 10.3808(4)
_cell_length_b 21.0758(7)
_cell_length_c 30.3435(10)
_cell_measurement_reflns_used 19653
_cell_measurement_temperature 100
_cell_measurement_theta_max 28.2450
_cell_measurement_theta_min 2.6790
_cell_volume 6583.2(4)
_computing_cell_refinement 'CrysAlisPro 1.171.41.115a (Rigaku OD, 2021)'
_computing_data_collection 'CrysAlisPro 1.171.41.115a (Rigaku OD, 2021)'
_computing_data_reduction 'CrysAlisPro 1.171.41.115a (Rigaku OD, 2021)'
_computing_molecular_graphics 'Olex2 1.5 (Dolomanov et al., 2009)'
_computing_publication_material 'Olex2 1.5 (Dolomanov et al., 2009)'
_computing_structure_refinement 'SHELXL 2019/3 (Sheldrick, 2015)'
_computing_structure_solution 'SHELXT  (Sheldrick, 2015)'
_diffrn_ambient_environment N~2~
_diffrn_ambient_temperature 100
_diffrn_detector 'HPC area detector'
_diffrn_detector_area_resol_mean 10.0
_diffrn_detector_type 'Dectris Pilatus3 R 200K'
_diffrn_measured_fraction_theta_full 0.999
_diffrn_measured_fraction_theta_max 0.998
_diffrn_measurement_details
;
List of Runs (angles in degrees, time in seconds):

  # Type    Start    End  Width  t~exp~   \w     \q     \k     \f   Frames
#--------------------------------------------------------------------------
  1  \w    -12.00  90.00   0.50   40.00    --    8.12  21.00-160.00  204
  2  \w    -73.00   6.00   0.50   40.00    --    8.12 -21.00  32.00  158
  3  \w    -18.00  25.00   0.50   40.00    --    8.12  77.00  30.00   86
  4  \w    -11.00  59.00   0.50   40.00    --    8.12  57.00  60.00  140
  5  \w    -18.00  25.00   0.50   40.00    --    8.12  77.00 150.00   86
  6  \w    -34.00  25.00   0.50   40.00    --   -8.43  77.00-150.00  118
  7  \w    -25.00  18.00   0.50   40.00    --   -8.43 -77.00-150.00   86
  8  \w    -34.00  23.00   0.50   40.00    --   -8.43  77.00 120.00  114
;
_diffrn_measurement_device '\k-geometry diffractometer'
_diffrn_measurement_device_type 'Rigaku XtaLAB Synergy-S'
_diffrn_measurement_method '\w scans'
_diffrn_orient_matrix_type 'CrysAlisPro convention (1999,Acta A55,543-557)'
_diffrn_orient_matrix_UB_11 0.0134416000
_diffrn_orient_matrix_UB_12 0.0040507000
_diffrn_orient_matrix_UB_13 0.0233515000
_diffrn_orient_matrix_UB_21 0.0657756000
_diffrn_orient_matrix_UB_22 -0.0084481000
_diffrn_orient_matrix_UB_23 -0.0008238000
_diffrn_orient_matrix_UB_31 0.0155026000
_diffrn_orient_matrix_UB_32 0.0323250000
_diffrn_orient_matrix_UB_33 -0.0031481000
_diffrn_radiation_monochromator mirror
_diffrn_radiation_probe x-ray
_diffrn_radiation_type 'Mo K\a'
_diffrn_radiation_wavelength 0.71073
_diffrn_reflns_av_R_equivalents 0.0564
_diffrn_reflns_av_unetI/netI 0.0427
_diffrn_reflns_Laue_measured_fraction_full 0.999
_diffrn_reflns_Laue_measured_fraction_max 0.998
_diffrn_reflns_limit_h_max 13
_diffrn_reflns_limit_h_min -13
_diffrn_reflns_limit_k_max 26
_diffrn_reflns_limit_k_min -28
_diffrn_reflns_limit_l_max 40
_diffrn_reflns_limit_l_min -40
_diffrn_reflns_number 102608
_diffrn_reflns_point_group_measured_fraction_full 0.999
_diffrn_reflns_point_group_measured_fraction_max 0.998
_diffrn_reflns_theta_full 25.242
_diffrn_reflns_theta_max 28.282
_diffrn_reflns_theta_min 2.360
_diffrn_source 'micro-focus sealed X-ray tube'
_diffrn_source_type 'PhotonJet (Mo) X-ray Source'
_exptl_absorpt_coefficient_mu 0.516
_exptl_absorpt_correction_T_max 1.00000
_exptl_absorpt_correction_T_min 0.64847
_exptl_absorpt_correction_type multi-scan
_exptl_absorpt_process_details 'SCALE3 ABSPACK'
_exptl_crystal_colour black
_exptl_crystal_colour_primary black
_exptl_crystal_density_diffrn 1.247
_exptl_crystal_description plank
_exptl_crystal_F_000 2636
_exptl_crystal_size_max 0.3
_exptl_crystal_size_mid 0.09
_exptl_crystal_size_min 0.02
_refine_diff_density_max 1.012
_refine_diff_density_min -0.690
_refine_diff_density_rms 0.068
_refine_ls_extinction_method none
_refine_ls_goodness_of_fit_ref 1.051
_refine_ls_hydrogen_treatment constr
_refine_ls_matrix_type full
_refine_ls_number_parameters 980
_refine_ls_number_reflns 16303
_refine_ls_number_restraints 532
_refine_ls_restrained_S_all 1.074
_refine_ls_R_factor_all 0.0753
_refine_ls_R_factor_gt 0.0554
_refine_ls_shift/su_max 0.002
_refine_ls_shift/su_mean 0.000
_refine_ls_structure_factor_coef Fsqd
_refine_ls_weighting_details 'w=1/[\s^2^(Fo^2^)+(0.0492P)^2^+9.8136P] where P=(Fo^2^+2Fc^2^)/3'
_refine_ls_weighting_scheme calc
_refine_ls_wR_factor_gt 0.1279
_refine_ls_wR_factor_ref 0.1361
_reflns_Friedel_coverage 0.000
_reflns_number_gt 12772
_reflns_number_total 16303
_reflns_threshold_expression 'I > 2\s(I)'
_cod_data_source_file d5sc10054b2.cif
_cod_data_source_block 3924_1OEtMe_1MeOEt
_cod_depositor_comments 'Adding full bibliography for 1576580--1576582.cif.'
_cod_original_formula_sum 'C73 H92 Fe2 N6 O2.50 P'
_cod_database_code 1576580
_shelx_shelxl_version_number 2019/3
_shelx_space_group_comment
;
The symmetry employed for this shelxl refinement is uniquely defined
by the following loop, which should always be used as a source of
symmetry information in preference to the above space-group names.
They are only intended as comments.
;
_shelx_estimated_absorpt_t_max 0.990
_shelx_estimated_absorpt_t_min 0.861
_olex2_refinement_description
;
1. Fixed Uiso
 At 1.2 times of:
  All C(H) groups, All C(H,H) groups, All C(H,H,H,H) groups
 At 1.5 times of:
  All C(H,H,H) groups, All C(H,H,H,H,H,H) groups
2. Restrained distances
 C60*-C59* = C69-C68 = C29*-C28* = C30*-C28* = C31*-C28* = C31-C28 = C29-C28 =
 C30-C28 = C72*-C73* = C72-C73
 1.54 with sigma of 0.01
 O1-C65 = O1-C68 = O1*-C56 = O1*-C59* = O2*-C72* = O2-C72 = O2-C71 = O2*-C71*
 1.45 with sigma of 0.01
 C67*-C66* = C66*-C65* = C65*-C64* = C64*-C63* = C63-C62 = C64-C63 = C65-C64 =
 C66-C65 = C67-C66 = C67-C62
 1.4 with sigma of 0.01
3. Uiso/Uaniso restraints and constraints
C28 \\sim C28* \\sim C29 \\sim C29* \\sim C30 \\sim C30* \\sim C31 \\sim C31*:
within 2A with sigma of 0.005 and sigma for terminal atoms of 0.01 within 2A
C22 \\sim C23 \\sim C23* \\sim C24 \\sim C24* \\sim C25 \\sim C25*: within 2A
with sigma of 0.005 and sigma for terminal atoms of 0.01 within 2A
C76 \\sim O3 \\sim C75 \\sim C74 \\sim C77: within 2A with sigma of 0.005 and
sigma for terminal atoms of 0.01 within 2A
O2* \\sim O2 \\sim C71 \\sim C72 \\sim C70 \\sim C73 \\sim C71* \\sim C72*
\\sim C73*: within 2A with sigma of 0.005 and sigma for terminal atoms of 0.01
within 2A
O1 \\sim C62 \\sim C63 \\sim C63* \\sim C64 \\sim C64* \\sim C65 \\sim C65*
\\sim C66 \\sim C66* \\sim C67 \\sim C67* \\sim C68 \\sim C68* \\sim C69:
within 2A with sigma of 0.003 and sigma for terminal atoms of 0.006 within 2A
O1* \\sim C59 \\sim C59* \\sim C60' \\sim C60*: within 2A with sigma of 0.003
and sigma for terminal atoms of 0.006 within 2A
4. Others
 Fixed Sof: O1(0.5) O1*(0.5) C23(0.75) H23A(0.75) H23B(0.75) H23C(0.75) C23*
 (0.25) H23D(0.25) H23E(0.25) H23F(0.25) C24(0.75) H24A(0.75) H24B(0.75)
 H24C(0.75) C24*(0.25) H24D(0.25) H24E(0.25) H24F(0.25) C25(0.75) H25A(0.75)
 H25B(0.75) H25C(0.75) C25*(0.25) H25D(0.25) H25E(0.25) H25F(0.25) C28(0.5) C28*
 (0.5) C29(0.5) H29A(0.5) H29B(0.5) H29C(0.5) C29*(0.5) H29D(0.5) H29E(0.5)
 H29F(0.5) C30(0.5) H30A(0.5) H30B(0.5) H30C(0.5) C30*(0.5) H30D(0.5) H30E(0.5)
 H30F(0.5) C31(0.5) H31A(0.5) H31B(0.5) H31C(0.5) C31*(0.5) H31D(0.5) H31E(0.5)
 H31F(0.5) C59(0.5) H59A(0.5) H59B(0.5) H59C(0.5) C59*(0.5) H59D(0.25)
 H59E(0.25) H59F(0.25) H59G(0.25) C60'(0.25) H60A(0.25) H60B(0.25) H60C(0.25)
 C60*(0.25) H60D(0.25) H60E(0.25) H60F(0.25) C63(0.5) H63(0.5) C63*(0.5) H63*
 (0.5) C64(0.5) H64(0.5) C64*(0.5) H64*(0.5) C65(0.5) C65*(0.5) C66(0.5)
 H66(0.5) C66*(0.5) H66*(0.5) C67(0.5) H67(0.5) C67*(0.5) H67*(0.5) C68(0.5)
 H68A(0.5) H68B(0.5) C68*(0.5) H68C(0.5) H68D(0.5) H68E(0.5) C69(0.5) H69A(0.5)
 H69B(0.5) H69C(0.5) O2(0.55) O2*(0.45) H70A(0.55) H70B(0.55) H70C(0.55)
 H70D(0.45) H70E(0.45) H70F(0.45) C71(0.55) H71A(0.55) H71B(0.55) C71*(0.45)
 H71C(0.45) H71D(0.45) C72(0.55) H72A(0.55) H72B(0.55) C72*(0.45) H72C(0.45)
 H72D(0.45) C73(0.55) H73A(0.55) H73B(0.55) H73C(0.55) C73*(0.45) H73D(0.45)
 H73E(0.45) H73F(0.45) O3(0.5) C74(0.5) H74A(0.5) H74B(0.5) H74C(0.5) C75(0.5)
 H75A(0.5) H75B(0.5) C76(0.5) H76A(0.5) H76B(0.5) C77(0.5) H77A(0.5) H77B(0.5)
 H77C(0.5)
 Fixed X: H59D(0.884109) H59E(0.95815) H59F(1.024449) H59G(0.876559)
 Fixed Y: H59D(0.827261) H59E(0.869361) H59F(0.842669) H59G(0.828921)
 Fixed Z: H59D(0.42144) H59E(0.46149) H59F(0.4179) H59G(0.426559)
5.a Free rotating group:
 O3(C74,C75,C76,C77)
5.b Secondary CH2 refined with riding coordinates:
 C8(H8A,H8B), C9(H9A,H9B), C10(H10A,H10B), C18(H18A,H18B), C19(H19A,H19B),
 C20(H20A,H20B), C68(H68A,H68B), C71(H71A,H71B), C71*(H71C,H71D), C72(H72A,
 H72B), C72*(H72C,H72D), C75(H75A,H75B), C76(H76A,H76B)
5.c Me refined with riding coordinates:
 C29(H29A,H29B,H29C), C29*(H29D,H29E,H29F), C30(H30A,H30B,H30C), C31(H31A,H31B,
 H31C), C31*(H31D,H31E,H31F), C59(H59A,H59B,H59C), C68*(H68C,H68D,H68E),
 C70(H70A,H70B,H70C), C70(H70D,H70E,H70F), C74(H74A,H74B,H74C), C77(H77A,H77B,
 H77C)
5.d Aromatic/amide H refined with riding coordinates:
 C3(H3), C5(H5), C13(H13), C15(H15), C34(H34), C35(H35), C36(H36), C37(H37),
 C38(H38), C40(H40), C41(H41), C42(H42), C43(H43), C44(H44), C46(H46), C47(H47),
  C48(H48), C49(H49), C50(H50), C54(H54), C55(H55), C57(H57), C58(H58),
 C63(H63), C63*(H63*), C64(H64), C64*(H64*), C66(H66), C66*(H66*), C67(H67),
 C67*(H67*)
5.e Idealised Me refined as rotating group:
 C21(H21A,H21B,H21C), C23(H23A,H23B,H23C), C23*(H23D,H23E,H23F), C24(H24A,H24B,
 H24C), C24*(H24D,H24E,H24F), C25(H25A,H25B,H25C), C25*(H25D,H25E,H25F),
 C26(H26A,H26B,H26C), C27(H27A,H27B,H27C), C30*(H30D,H30E,H30F), C32(H32A,H32B,
 H32C), C60'(H60A,H60B,H60C), C60*(H60D,H60E,H60F), C69(H69A,H69B,H69C),
 C73(H73A,H73B,H73C), C73*(H73D,H73E,H73F)
;
_olex2_submission_special_instructions 'No special instructions were received'
_oxdiff_exptl_absorpt_empirical_details
;
Empirical correction (ABSPACK) includes:
- Absorption correction using spherical harmonics
- Frame scaling
;
_oxdiff_exptl_absorpt_empirical_full_max 1.305
_oxdiff_exptl_absorpt_empirical_full_min 0.717

loop_
_space_group_symop_operation_xyz
'x, y, z'
'-x+1/2, y+1/2, -z+1/2'
'-x, -y, -z'
'x-1/2, -y-1/2, z-1/2'

loop_
_atom_site_label
_atom_site_type_symbol
_atom_site_fract_x
_atom_site_fract_y
_atom_site_fract_z
_atom_site_U_iso_or_equiv
_atom_site_adp_type
_atom_site_occupancy
_atom_site_site_symmetry_order
_atom_site_calc_flag
_atom_site_refinement_flags_posn
_atom_site_refinement_flags_adp
_atom_site_refinement_flags_occupancy
_atom_site_disorder_assembly
_atom_site_disorder_group
Fe1 Fe 0.60529(3) 0.70674(2) 0.64627(2) 0.02045(9) Uani 1 1 d . . . . .
Fe2 Fe 0.59223(3) 0.57759(2) 0.65368(2) 0.01830(8) Uani 1 1 d . . . . .
P1 P 0.63899(6) 0.47934(3) 0.63325(2) 0.01862(12) Uani 1 1 d . . . . .
O1 O 0.7703(6) 0.9866(2) 0.61365(19) 0.0596(9) Uani 0.5 1 d D U P A 1
O1* O 1.0079(11) 0.7774(5) 0.4646(4) 0.0533(17) Uani 0.5 1 d D U P B 2
N1 N 0.73450(19) 0.57525(10) 0.70174(6) 0.0216(4) Uani 1 1 d . . . . .
N2 N 0.50026(19) 0.56545(10) 0.70105(6) 0.0214(4) Uani 1 1 d . . . . .
N3 N 0.41721(19) 0.57574(10) 0.62281(6) 0.0216(4) Uani 1 1 d . . . . .
N4 N 0.4319(2) 0.71118(10) 0.61448(7) 0.0260(4) Uani 1 1 d . . . . .
N5 N 0.51602(19) 0.72553(10) 0.69230(7) 0.0227(4) Uani 1 1 d . . . . .
N6 N 0.74873(19) 0.70993(10) 0.69458(7) 0.0225(4) Uani 1 1 d . . . . .
C1 C 0.7034(2) 0.56407(12) 0.74211(8) 0.0249(5) Uani 1 1 d . . . . .
C2 C 0.5652(2) 0.55909(12) 0.74302(8) 0.0248(5) Uani 1 1 d . . . . .
C3 C 0.4978(3) 0.54538(14) 0.77850(8) 0.0310(6) Uani 1 1 d . . . . .
H3 H 0.543958 0.541550 0.807516 0.037 Uiso 1 1 calc R U . . .
C4 C 0.3630(3) 0.53710(14) 0.77219(9) 0.0319(6) Uani 1 1 d . . . . .
C5 C 0.2988(2) 0.54545(14) 0.72917(9) 0.0298(6) Uani 1 1 d . . . . .
H5 H 0.206998 0.541307 0.723837 0.036 Uiso 1 1 calc R U . . .
C6 C 0.3680(2) 0.55980(12) 0.69401(8) 0.0243(5) Uani 1 1 d . . . . .
C7 C 0.3222(2) 0.56563(12) 0.64721(8) 0.0248(5) Uani 1 1 d . . . . .
C8 C 0.3860(2) 0.57844(12) 0.57390(8) 0.0237(5) Uani 1 1 d . . . . .
H8A H 0.329880 0.541823 0.563981 0.028 Uiso 1 1 calc R U . . .
H8B H 0.467594 0.573963 0.560528 0.028 Uiso 1 1 calc R U . . .
C9 C 0.3177(3) 0.63924(12) 0.55627(8) 0.0281(5) Uani 1 1 d . . . . .
H9A H 0.235297 0.643368 0.569205 0.034 Uiso 1 1 calc R U . . .
H9B H 0.295595 0.635493 0.523650 0.034 Uiso 1 1 calc R U . . .
C10 C 0.3977(3) 0.69955(12) 0.56656(8) 0.0288(6) Uani 1 1 d . . . . .
H10A H 0.478555 0.696341 0.552605 0.035 Uiso 1 1 calc R U . . .
H10B H 0.347762 0.736274 0.553104 0.035 Uiso 1 1 calc R U . . .
C11 C 0.3388(2) 0.72853(13) 0.63823(9) 0.0286(6) Uani 1 1 d . . . . .
C12 C 0.3844(2) 0.73591(12) 0.68459(8) 0.0264(5) Uani 1 1 d . . . . .
C13 C 0.3152(3) 0.75144(14) 0.71933(9) 0.0337(6) Uani 1 1 d . . . . .
H13 H 0.224097 0.758120 0.713515 0.040 Uiso 1 1 calc R U . . .
C14 C 0.3780(3) 0.75735(15) 0.76271(9) 0.0356(7) Uani 1 1 d . . . . .
C15 C 0.5122(3) 0.74759(14) 0.76952(9) 0.0313(6) Uani 1 1 d . . . . .
H15 H 0.557800 0.751115 0.798640 0.038 Uiso 1 1 calc R U . . .
C16 C 0.5797(2) 0.73283(12) 0.73434(8) 0.0244(5) Uani 1 1 d . . . . .
C17 C 0.7172(2) 0.72489(12) 0.73425(8) 0.0233(5) Uani 1 1 d . . . . .
C18 C 0.8866(2) 0.69902(12) 0.68996(8) 0.0247(5) Uani 1 1 d . . . . .
H18A H 0.937869 0.735937 0.702429 0.030 Uiso 1 1 calc R U . . .
H18B H 0.895969 0.696323 0.657963 0.030 Uiso 1 1 calc R U . . .
C19 C 0.9424(2) 0.63920(12) 0.71293(8) 0.0254(5) Uani 1 1 d . . . . .
H19A H 0.937189 0.642901 0.745180 0.031 Uiso 1 1 calc R U . . .
H19B H 1.035381 0.635982 0.708993 0.031 Uiso 1 1 calc R U . . .
C20 C 0.8733(2) 0.57818(12) 0.69563(8) 0.0235(5) Uani 1 1 d . . . . .
H20A H 0.880638 0.573972 0.663554 0.028 Uiso 1 1 calc R U . . .
H20B H 0.918617 0.541528 0.711043 0.028 Uiso 1 1 calc R U . . .
C21 C 0.7963(3) 0.55202(15) 0.78351(9) 0.0329(6) Uani 1 1 d . . . . .
H21A H 0.882680 0.542601 0.775407 0.049 Uiso 1 1 calc R U . . .
H21B H 0.765703 0.515854 0.799596 0.049 Uiso 1 1 calc R U . . .
H21C H 0.801139 0.589761 0.802523 0.049 Uiso 1 1 calc R U . . .
C22 C 0.2908(3) 0.51596(19) 0.81088(10) 0.0494(8) Uani 1 1 d . U . . .
C23 C 0.3270(5) 0.4423(3) 0.82036(19) 0.0707(15) Uani 0.75 1 d . U P C 1
H23A H 0.421459 0.437862 0.827104 0.106 Uiso 0.75 1 calc R U P C 1
H23B H 0.295910 0.417035 0.794027 0.106 Uiso 0.75 1 calc R U P C 1
H23C H 0.285614 0.427401 0.845702 0.106 Uiso 0.75 1 calc R U P C 1
C23* C 0.355(2) 0.5127(11) 0.8512(7) 0.063(3) Uani 0.25 1 d . U P C 2
H23D H 0.397366 0.553463 0.858909 0.095 Uiso 0.25 1 calc R U P C 2
H23E H 0.420730 0.479217 0.852236 0.095 Uiso 0.25 1 calc R U P C 2
H23F H 0.294272 0.502991 0.872508 0.095 Uiso 0.25 1 calc R U P C 2
C24 C 0.3475(7) 0.5483(4) 0.8547(2) 0.0739(19) Uani 0.75 1 d . U P C 1
H24A H 0.304524 0.531602 0.879157 0.111 Uiso 0.75 1 calc R U P C 1
H24B H 0.333084 0.594233 0.852217 0.111 Uiso 0.75 1 calc R U P C 1
H24C H 0.440951 0.539794 0.860540 0.111 Uiso 0.75 1 calc R U P C 1
C24* C 0.1770(12) 0.5766(7) 0.8140(4) 0.044(2) Uani 0.25 1 d . U P C 2
H24D H 0.115511 0.563888 0.834289 0.065 Uiso 0.25 1 calc R U P C 2
H24E H 0.129899 0.584392 0.784378 0.065 Uiso 0.25 1 calc R U P C 2
H24F H 0.221998 0.615443 0.825052 0.065 Uiso 0.25 1 calc R U P C 2
C25 C 0.1487(4) 0.5192(3) 0.80162(15) 0.0481(10) Uani 0.75 1 d . U P C 1
H25A H 0.110476 0.506045 0.828058 0.072 Uiso 0.75 1 calc R U P C 1
H25B H 0.118442 0.490926 0.776796 0.072 Uiso 0.75 1 calc R U P C 1
H25C H 0.122282 0.562855 0.793815 0.072 Uiso 0.75 1 calc R U P C 1
C25* C 0.1986(16) 0.4631(8) 0.7945(5) 0.063(3) Uani 0.25 1 d . U P C 2
H25D H 0.246303 0.429744 0.780944 0.095 Uiso 0.25 1 calc R U P C 2
H25E H 0.130016 0.479883 0.772285 0.095 Uiso 0.25 1 calc R U P C 2
H25F H 0.159488 0.445383 0.819493 0.095 Uiso 0.25 1 calc R U P C 2
C26 C 0.1805(2) 0.55577(15) 0.63022(9) 0.0332(6) Uani 1 1 d . . . . .
H26A H 0.133458 0.595832 0.631965 0.050 Uiso 1 1 calc R U . . .
H26B H 0.143981 0.523654 0.648415 0.050 Uiso 1 1 calc R U . . .
H26C H 0.171950 0.541435 0.599261 0.050 Uiso 1 1 calc R U . . .
C27 C 0.1992(3) 0.74291(15) 0.62091(10) 0.0391(7) Uani 1 1 d . . . . .
H27A H 0.190928 0.749780 0.588730 0.059 Uiso 1 1 calc R U . . .
H27B H 0.171497 0.781201 0.635431 0.059 Uiso 1 1 calc R U . . .
H27C H 0.144304 0.707103 0.627326 0.059 Uiso 1 1 calc R U . . .
C28 C 0.3071(7) 0.7897(3) 0.7981(3) 0.0380(14) Uani 0.5 1 d D U P D 1
C28* C 0.2974(7) 0.7640(3) 0.8032(3) 0.0365(14) Uani 0.5 1 d D U P D 2
C29 C 0.3288(8) 0.8625(3) 0.8009(2) 0.0528(16) Uani 0.5 1 d D U P D 1
H29A H 0.422075 0.871439 0.806764 0.079 Uiso 0.5 1 calc R U P D 1
H29B H 0.292947 0.882088 0.772642 0.079 Uiso 0.5 1 calc R U P D 1
H29C H 0.285096 0.879953 0.824947 0.079 Uiso 0.5 1 calc R U P D 1
C29* C 0.2277(8) 0.8272(4) 0.7956(2) 0.0548(16) Uani 0.5 1 d D U P D 2
H29D H 0.170742 0.826062 0.767202 0.082 Uiso 0.5 1 calc R U P D 2
H29E H 0.175618 0.835119 0.819755 0.082 Uiso 0.5 1 calc R U P D 2
H29F H 0.291774 0.861228 0.794885 0.082 Uiso 0.5 1 calc R U P D 2
C30 C 0.1607(6) 0.7790(4) 0.7889(2) 0.0550(16) Uani 0.5 1 d D U P D 1
H30A H 0.127100 0.798160 0.760305 0.083 Uiso 0.5 1 calc R U P D 1
H30B H 0.142519 0.733393 0.788013 0.083 Uiso 0.5 1 calc R U P D 1
H30C H 0.118429 0.798705 0.812579 0.083 Uiso 0.5 1 calc R U P D 1
C30* C 0.1948(7) 0.7116(4) 0.8030(2) 0.0570(17) Uani 0.5 1 d D U P D 2
H30D H 0.143224 0.718785 0.827458 0.086 Uiso 0.5 1 calc R U P D 2
H30E H 0.237883 0.670247 0.806863 0.086 Uiso 0.5 1 calc R U P D 2
H30F H 0.137579 0.712324 0.774695 0.086 Uiso 0.5 1 calc R U P D 2
C31 C 0.3575(14) 0.7596(8) 0.8428(4) 0.039(2) Uani 0.5 1 d D U P D 1
H31A H 0.451587 0.766138 0.849099 0.059 Uiso 0.5 1 calc R U P D 1
H31B H 0.314666 0.779328 0.866293 0.059 Uiso 0.5 1 calc R U P D 1
H31C H 0.338756 0.714016 0.841727 0.059 Uiso 0.5 1 calc R U P D 1
C31* C 0.3854(13) 0.7673(8) 0.8476(4) 0.037(2) Uani 0.5 1 d D U P D 2
H31D H 0.431296 0.726845 0.853157 0.055 Uiso 0.5 1 calc R U P D 2
H31E H 0.448679 0.801578 0.846688 0.055 Uiso 0.5 1 calc R U P D 2
H31F H 0.332523 0.775470 0.871559 0.055 Uiso 0.5 1 calc R U P D 2
C32 C 0.8090(2) 0.73542(14) 0.77620(8) 0.0289(6) Uani 1 1 d . . . . .
H32A H 0.812698 0.697044 0.794559 0.043 Uiso 1 1 calc R U . . .
H32B H 0.778171 0.771078 0.792732 0.043 Uiso 1 1 calc R U . . .
H32C H 0.895870 0.744986 0.768623 0.043 Uiso 1 1 calc R U . . .
C33 C 0.5060(2) 0.43776(11) 0.59906(8) 0.0200(5) Uani 1 1 d . . . . .
C34 C 0.3891(3) 0.42453(13) 0.61573(8) 0.0272(5) Uani 1 1 d . . . . .
H34 H 0.381250 0.434045 0.645871 0.033 Uiso 1 1 calc R U . . .
C35 C 0.2847(3) 0.39781(13) 0.58902(9) 0.0305(6) Uani 1 1 d . . . . .
H35 H 0.206711 0.388784 0.601072 0.037 Uiso 1 1 calc R U . . .
C36 C 0.2936(3) 0.38414(13) 0.54469(9) 0.0296(6) Uani 1 1 d . . . . .
H36 H 0.222912 0.364861 0.526529 0.035 Uiso 1 1 calc R U . . .
C37 C 0.4070(3) 0.39905(13) 0.52738(8) 0.0298(6) Uani 1 1 d . . . . .
H37 H 0.413303 0.390791 0.496948 0.036 Uiso 1 1 calc R U . . .
C38 C 0.5112(2) 0.42580(12) 0.55391(8) 0.0259(5) Uani 1 1 d . . . . .
H38 H 0.587563 0.436278 0.541307 0.031 Uiso 1 1 calc R U . . .
C39 C 0.7712(2) 0.45972(12) 0.60094(8) 0.0231(5) Uani 1 1 d . . . . .
C40 C 0.8268(2) 0.50647(13) 0.57754(9) 0.0279(5) Uani 1 1 d . . . . .
H40 H 0.801805 0.549533 0.580077 0.033 Uiso 1 1 calc R U . . .
C41 C 0.9200(3) 0.49010(15) 0.55018(10) 0.0372(7) Uani 1 1 d . . . . .
H41 H 0.959202 0.522183 0.534397 0.045 Uiso 1 1 calc R U . . .
C42 C 0.9553(3) 0.42740(16) 0.54599(10) 0.0411(7) Uani 1 1 d . . . . .
H42 H 1.018348 0.416601 0.527177 0.049 Uiso 1 1 calc R U . . .
C43 C 0.8997(3) 0.38039(14) 0.56888(10) 0.0360(6) Uani 1 1 d . . . . .
H43 H 0.924107 0.337321 0.565832 0.043 Uiso 1 1 calc R U . . .
C44 C 0.8083(3) 0.39638(13) 0.59631(9) 0.0304(6) Uani 1 1 d . . . . .
H44 H 0.770243 0.364065 0.612220 0.037 Uiso 1 1 calc R U . . .
C45 C 0.6834(3) 0.43175(12) 0.68398(8) 0.0261(5) Uani 1 1 d . . . . .
C46 C 0.5925(3) 0.41873(13) 0.71312(8) 0.0302(6) Uani 1 1 d . . . . .
H46 H 0.503256 0.427733 0.704315 0.036 Uiso 1 1 calc R U . . .
C47 C 0.6318(3) 0.39275(14) 0.75483(9) 0.0386(7) Uani 1 1 d . . . . .
H47 H 0.568556 0.383071 0.773836 0.046 Uiso 1 1 calc R U . . .
C48 C 0.7613(3) 0.38084(15) 0.76899(10) 0.0440(8) Uani 1 1 d . . . . .
H48 H 0.787413 0.363846 0.797756 0.053 Uiso 1 1 calc R U . . .
C49 C 0.8525(3) 0.39389(13) 0.74090(10) 0.0406(7) Uani 1 1 d . . . . .
H49 H 0.941817 0.385704 0.750321 0.049 Uiso 1 1 calc R U . . .
C50 C 0.8140(3) 0.41904(12) 0.69876(9) 0.0321(6) Uani 1 1 d . . . . .
H50 H 0.877692 0.427695 0.679736 0.039 Uiso 1 1 calc R U . . .
C51 C 0.6712(2) 0.62732(11) 0.61325(8) 0.0201(5) Uani 1 1 d . . . . .
C52 C 0.7126(2) 0.67091(11) 0.59103(8) 0.0224(5) Uani 1 1 d . . . . .
C53 C 0.7830(2) 0.70043(11) 0.55833(7) 0.0219(5) Uani 1 1 d . . . . .
C54 C 0.9095(2) 0.68065(12) 0.55328(8) 0.0225(5) Uani 1 1 d . . . . .
H54 H 0.948702 0.647426 0.571470 0.027 Uiso 1 1 calc R U . . .
C55 C 0.9783(3) 0.70891(13) 0.52212(8) 0.0280(5) Uani 1 1 d . . . . .
H55 H 1.063889 0.694880 0.519375 0.034 Uiso 1 1 calc R U . . .
C56 C 0.9233(3) 0.75745(13) 0.49492(8) 0.0322(6) Uani 1 1 d D . . . .
C57 C 0.7981(3) 0.77701(13) 0.49915(9) 0.0355(6) Uani 1 1 d . . . . .
H57 H 0.758745 0.809628 0.480413 0.043 Uiso 1 1 calc R U . . .
C58 C 0.7298(3) 0.74947(12) 0.53040(9) 0.0299(6) Uani 1 1 d . . . . .
H58 H 0.644601 0.764133 0.533035 0.036 Uiso 1 1 calc R U . . .
C59 C 0.9920(16) 0.7925(7) 0.4624(5) 0.046(2) Uani 0.5 1 d . U P B 1
H59A H 1.079095 0.774600 0.462248 0.068 Uiso 0.5 1 calc R U P B 1
H59B H 0.943043 0.788553 0.432634 0.068 Uiso 0.5 1 calc R U P B 1
H59C H 0.999122 0.837370 0.470746 0.068 Uiso 0.5 1 calc R U P B 1
C59* C 0.9686(8) 0.8337(4) 0.4413(2) 0.0595(14) Uani 0.5 1 d D U P B 2
H59D H 0.884109 0.827261 0.421440 0.071 Uiso 0.25 1 d . U P E 2
H59E H 0.958150 0.869361 0.461490 0.071 Uiso 0.25 1 d . U P F 2
H59F H 1.024448 0.842669 0.417900 0.071 Uiso 0.25 1 d . U P G 2
H59G H 0.876559 0.828921 0.426559 0.071 Uiso 0.25 1 d . U P H 2
C60' C 0.9795(19) 0.8921(8) 0.4774(6) 0.071(3) Uani 0.25 1 d . U P B 2
H60A H 0.929234 0.881639 0.501581 0.107 Uiso 0.25 1 calc R U P B 2
H60B H 0.944996 0.931048 0.462588 0.107 Uiso 0.25 1 calc R U P B 2
H60C H 1.070738 0.898568 0.489421 0.107 Uiso 0.25 1 calc R U P B 2
C60* C 1.0845(14) 0.8449(8) 0.4132(5) 0.064(3) Uani 0.25 1 d D U P B 2
H60D H 1.165447 0.850349 0.433370 0.097 Uiso 0.25 1 calc R U P B 2
H60E H 1.067514 0.883090 0.394979 0.097 Uiso 0.25 1 calc R U P B 2
H60F H 1.092518 0.808212 0.393917 0.097 Uiso 0.25 1 calc R U P B 2
C62 C 0.6462(3) 0.79627(12) 0.62888(9) 0.0322(5) Uani 1 1 d D U . . .
C63 C 0.7766(9) 0.8139(5) 0.6260(4) 0.0349(9) Uani 0.5 1 d D U P A 1
H63 H 0.840905 0.781573 0.628339 0.042 Uiso 0.5 1 calc R U P A 1
C63* C 0.7653(10) 0.8214(5) 0.6210(4) 0.0352(9) Uani 0.5 1 d D U P A 2
H63* H 0.837550 0.793489 0.622312 0.042 Uiso 0.5 1 calc R U P A 2
C64 C 0.8153(8) 0.8764(4) 0.6200(3) 0.0391(9) Uani 0.5 1 d D U P A 1
H64 H 0.904016 0.886397 0.618761 0.047 Uiso 0.5 1 calc R U P A 1
C64* C 0.7845(8) 0.8852(4) 0.6111(3) 0.0385(9) Uani 0.5 1 d D U P A 2
H64* H 0.868188 0.899010 0.605777 0.046 Uiso 0.5 1 calc R U P A 2
C65 C 0.7212(7) 0.9237(3) 0.6158(3) 0.0438(8) Uani 0.5 1 d D U P A 1
C65* C 0.6820(7) 0.9293(4) 0.6090(3) 0.0434(8) Uani 0.5 1 d D U P A 2
C66 C 0.5933(8) 0.9094(5) 0.6190(4) 0.0411(9) Uani 0.5 1 d D U P A 1
H66 H 0.530001 0.942169 0.616862 0.049 Uiso 0.5 1 calc R U P A 1
C66* C 0.5616(8) 0.9058(5) 0.6158(4) 0.0415(9) Uani 0.5 1 d D U P A 2
H66* H 0.488796 0.933420 0.613632 0.050 Uiso 0.5 1 calc R U P A 2
C67 C 0.5563(13) 0.8461(5) 0.6254(9) 0.0376(9) Uani 0.5 1 d D U P A 1
H67 H 0.467589 0.836978 0.627351 0.045 Uiso 0.5 1 calc R U P A 1
C67* C 0.5463(14) 0.8413(5) 0.6257(9) 0.0373(9) Uani 0.5 1 d D U P A 2
H67* H 0.462378 0.827323 0.630701 0.045 Uiso 0.5 1 calc R U P A 2
C68 C 0.6769(8) 1.0328(3) 0.6034(3) 0.0681(14) Uani 0.5 1 d D U P A 1
H68A H 0.620231 1.037307 0.627061 0.082 Uiso 0.5 1 calc R U P A 1
H68B H 0.622760 1.024079 0.574720 0.082 Uiso 0.5 1 calc R U P A 1
C68* C 0.7043(8) 0.9949(3) 0.5982(2) 0.0475(13) Uani 0.5 1 d . U P A 2
H68C H 0.796223 1.000888 0.594897 0.071 Uiso 0.5 1 calc R U P A 2
H68D H 0.650737 1.005828 0.570205 0.071 Uiso 0.5 1 calc R U P A 2
H68E H 0.681102 1.022295 0.621990 0.071 Uiso 0.5 1 calc R U P A 2
C69 C 0.7647(9) 1.0930(4) 0.6004(3) 0.079(2) Uani 0.5 1 d D U P A 1
H69A H 0.812496 1.101923 0.629779 0.119 Uiso 0.5 1 calc R U P A 1
H69B H 0.710096 1.129445 0.590483 0.119 Uiso 0.5 1 calc R U P A 1
H69C H 0.826480 1.084997 0.579202 0.119 Uiso 0.5 1 calc R U P A 1
O2 O 0.4948(14) 0.8285(5) 0.4509(4) 0.132(2) Uani 0.55 1 d D U P I 1
O2* O 0.5226(18) 0.8440(6) 0.4413(4) 0.128(2) Uani 0.45 1 d D U P J 2
C70 C 0.4717(8) 0.7463(3) 0.4028(2) 0.126(2) Uani 1 1 d . U . . .
H70A H 0.431291 0.705230 0.394597 0.190 Uiso 0.55 1 calc R U P K 1
H70B H 0.446935 0.777010 0.378925 0.190 Uiso 0.55 1 calc R U P K 1
H70C H 0.566370 0.741548 0.407288 0.190 Uiso 0.55 1 calc R U P K 1
H70D H 0.466874 0.726357 0.373444 0.190 Uiso 0.45 1 calc R U P L 2
H70E H 0.534175 0.723278 0.423909 0.190 Uiso 0.45 1 calc R U P L 2
H70F H 0.385859 0.745132 0.412950 0.190 Uiso 0.45 1 calc R U P L 2
C71 C 0.4295(13) 0.7680(5) 0.4421(4) 0.125(2) Uani 0.55 1 d D U P I 1
H71A H 0.454190 0.737769 0.466705 0.150 Uiso 0.55 1 calc R U P I 1
H71B H 0.333984 0.773459 0.438158 0.150 Uiso 0.55 1 calc R U P I 1
C71* C 0.5116(18) 0.8091(7) 0.4000(4) 0.129(2) Uani 0.45 1 d D U P J 2
H71C H 0.449115 0.831434 0.377879 0.154 Uiso 0.45 1 calc R U P J 2
H71D H 0.597130 0.809625 0.388816 0.154 Uiso 0.45 1 calc R U P J 2
C72 C 0.4443(13) 0.8571(6) 0.4899(4) 0.139(3) Uani 0.55 1 d D U P I 1
H72A H 0.455681 0.828944 0.516257 0.167 Uiso 0.55 1 calc R U P I 1
H72B H 0.352270 0.870211 0.483311 0.167 Uiso 0.55 1 calc R U P I 1
C72* C 0.5855(16) 0.9037(6) 0.4385(5) 0.137(3) Uani 0.45 1 d D U P J 2
H72C H 0.523669 0.931411 0.419756 0.164 Uiso 0.45 1 calc R U P J 2
H72D H 0.659709 0.896470 0.421597 0.164 Uiso 0.45 1 calc R U P J 2
C73 C 0.5390(15) 0.9148(6) 0.4949(5) 0.150(4) Uani 0.55 1 d D U P I 1
H73A H 0.544807 0.933179 0.465522 0.224 Uiso 0.55 1 calc R U P I 1
H73B H 0.625288 0.900606 0.508117 0.224 Uiso 0.55 1 calc R U P I 1
H73C H 0.506463 0.946847 0.514051 0.224 Uiso 0.55 1 calc R U P I 1
C73* C 0.637(2) 0.9424(8) 0.4793(5) 0.150(4) Uani 0.45 1 d D U P J 2
H73D H 0.725876 0.956586 0.476579 0.225 Uiso 0.45 1 calc R U P J 2
H73E H 0.638133 0.916046 0.505911 0.225 Uiso 0.45 1 calc R U P J 2
H73F H 0.581399 0.979359 0.481559 0.225 Uiso 0.45 1 calc R U P J 2
O3 O 1.0557(17) 0.9465(5) 0.5108(3) 0.269(8) Uani 0.5 1 d G U P M -1
C74 C 1.241(2) 0.8873(9) 0.5397(5) 0.265(9) Uani 0.5 1 d G U P M -1
H74A H 1.279889 0.862737 0.565504 0.397 Uiso 0.5 1 calc R U P M -1
H74B H 1.231371 0.860207 0.513287 0.397 Uiso 0.5 1 calc R U P M -1
H74C H 1.297530 0.923329 0.535065 0.397 Uiso 0.5 1 calc R U P M -1
C75 C 1.112(2) 0.9111(7) 0.5479(3) 0.263(8) Uani 0.5 1 d G U P M -1
H75A H 1.054847 0.874862 0.552931 0.315 Uiso 0.5 1 calc R U P M -1
H75B H 1.121161 0.938131 0.574761 0.315 Uiso 0.5 1 calc R U P M -1
C76 C 0.9252(17) 0.9640(8) 0.5143(6) 0.278(8) Uani 0.5 1 d G U P M -1
H76A H 0.919226 0.982085 0.544092 0.334 Uiso 0.5 1 calc R U P M -1
H76B H 0.868420 0.926109 0.510378 0.334 Uiso 0.5 1 calc R U P M -1
C77 C 0.882(2) 1.0121(8) 0.4791(6) 0.294(9) Uani 0.5 1 d G U P M -1
H77A H 0.792300 1.024552 0.481160 0.442 Uiso 0.5 1 calc R U P M -1
H77B H 0.938571 1.049526 0.483341 0.442 Uiso 0.5 1 calc R U P M -1
H77C H 0.887924 0.993726 0.449733 0.442 Uiso 0.5 1 calc R U P M -1

loop_
_atom_site_aniso_label
_atom_site_aniso_U_11
_atom_site_aniso_U_22
_atom_site_aniso_U_33
_atom_site_aniso_U_23
_atom_site_aniso_U_13
_atom_site_aniso_U_12
Fe1 0.02003(17) 0.02348(17) 0.01755(16) -0.00735(13) 0.00127(13) 0.00071(13)
Fe2 0.01475(16) 0.02422(17) 0.01611(15) -0.00346(13) 0.00264(12) -0.00125(13)
P1 0.0172(3) 0.0209(3) 0.0180(3) -0.0001(2) 0.0036(2) -0.0021(2)
O1 0.076(2) 0.0418(17) 0.0585(19) -0.0071(16) -0.0001(18) 0.0021(18)
O1* 0.065(3) 0.057(4) 0.039(2) 0.009(3) 0.011(2) -0.009(3)
N1 0.0159(9) 0.0275(10) 0.0212(9) -0.0035(8) 0.0020(8) -0.0028(8)
N2 0.0152(9) 0.0300(11) 0.0194(9) -0.0042(8) 0.0034(8) -0.0028(8)
N3 0.0204(10) 0.0258(10) 0.0184(9) -0.0070(8) 0.0011(8) 0.0019(8)
N4 0.0275(11) 0.0285(11) 0.0206(10) -0.0108(8) -0.0021(8) 0.0061(9)
N5 0.0180(10) 0.0284(11) 0.0210(10) -0.0106(8) 0.0000(8) 0.0015(8)
N6 0.0197(10) 0.0262(10) 0.0217(10) -0.0073(8) 0.0033(8) -0.0025(8)
C1 0.0195(12) 0.0334(14) 0.0209(11) -0.0017(10) -0.0012(9) -0.0041(10)
C2 0.0207(12) 0.0348(14) 0.0185(11) -0.0035(10) 0.0015(9) -0.0049(10)
C3 0.0257(13) 0.0493(17) 0.0179(11) -0.0029(11) 0.0023(10) -0.0066(12)
C4 0.0244(13) 0.0492(17) 0.0234(12) -0.0042(11) 0.0078(10) -0.0063(12)
C5 0.0166(12) 0.0459(16) 0.0279(13) -0.0082(11) 0.0063(10) -0.0053(11)
C6 0.0158(11) 0.0349(13) 0.0225(12) -0.0083(10) 0.0030(9) -0.0012(10)
C7 0.0164(11) 0.0347(14) 0.0233(12) -0.0096(10) 0.0019(9) 0.0007(10)
C8 0.0233(12) 0.0294(13) 0.0179(11) -0.0084(9) 0.0011(9) 0.0021(10)
C9 0.0290(13) 0.0336(14) 0.0198(11) -0.0096(10) -0.0044(10) 0.0065(11)
C10 0.0324(14) 0.0307(13) 0.0214(12) -0.0081(10) -0.0034(10) 0.0084(11)
C11 0.0225(13) 0.0339(14) 0.0274(13) -0.0146(11) -0.0044(10) 0.0067(10)
C12 0.0198(12) 0.0326(13) 0.0255(12) -0.0124(10) -0.0026(10) 0.0054(10)
C13 0.0168(12) 0.0511(17) 0.0321(14) -0.0201(12) -0.0012(11) 0.0042(11)
C14 0.0225(13) 0.0558(18) 0.0290(14) -0.0219(13) 0.0050(11) 0.0008(12)
C15 0.0213(13) 0.0498(17) 0.0220(12) -0.0147(11) 0.0001(10) -0.0007(11)
C16 0.0195(12) 0.0327(13) 0.0202(11) -0.0106(10) 0.0001(9) -0.0010(10)
C17 0.0198(12) 0.0294(13) 0.0204(11) -0.0080(9) 0.0010(9) -0.0020(9)
C18 0.0170(11) 0.0319(13) 0.0258(12) -0.0083(10) 0.0051(9) -0.0057(10)
C19 0.0138(11) 0.0346(13) 0.0281(12) -0.0076(10) 0.0035(9) -0.0031(10)
C20 0.0165(11) 0.0274(12) 0.0265(12) -0.0022(10) 0.0031(9) -0.0021(9)
C21 0.0239(13) 0.0493(17) 0.0239(13) 0.0057(12) -0.0031(10) -0.0088(12)
C22 0.0352(16) 0.085(2) 0.0312(14) 0.0005(15) 0.0171(13) -0.0158(16)
C23 0.058(3) 0.093(4) 0.067(3) 0.040(3) 0.030(2) 0.008(3)
C23* 0.048(5) 0.104(6) 0.042(5) 0.020(6) 0.020(4) -0.007(6)
C24 0.062(3) 0.130(5) 0.034(2) -0.016(3) 0.022(2) -0.033(4)
C24* 0.030(5) 0.070(6) 0.037(5) 0.005(5) 0.024(4) 0.006(5)
C25 0.029(2) 0.074(3) 0.044(2) 0.009(2) 0.0182(18) 0.002(2)
C25* 0.059(5) 0.083(5) 0.054(5) 0.011(5) 0.032(4) -0.011(5)
C26 0.0164(12) 0.0543(18) 0.0286(13) -0.0107(12) 0.0012(10) -0.0008(11)
C27 0.0280(14) 0.0515(18) 0.0345(15) -0.0215(13) -0.0086(12) 0.0149(13)
C28 0.024(2) 0.063(4) 0.028(2) -0.016(3) 0.008(2) 0.003(3)
C28* 0.025(2) 0.057(4) 0.028(2) -0.016(3) 0.007(2) 0.007(3)
C29 0.062(4) 0.057(4) 0.045(3) -0.014(3) 0.030(3) 0.017(3)
C29* 0.058(3) 0.071(4) 0.036(3) -0.016(3) 0.007(3) 0.029(3)
C30 0.032(3) 0.092(4) 0.044(3) -0.023(3) 0.015(2) -0.001(3)
C30* 0.037(3) 0.089(5) 0.051(3) -0.023(3) 0.027(3) -0.019(3)
C31 0.030(5) 0.058(4) 0.032(4) -0.007(3) 0.013(3) -0.003(4)
C31* 0.027(5) 0.062(5) 0.023(3) -0.009(3) 0.009(3) 0.001(3)
C32 0.0211(12) 0.0409(15) 0.0242(12) -0.0114(11) 0.0004(10) -0.0018(11)
C33 0.0207(11) 0.0194(11) 0.0198(11) -0.0001(9) 0.0022(9) -0.0028(9)
C34 0.0278(13) 0.0361(14) 0.0181(11) 0.0023(10) 0.0048(10) -0.0090(11)
C35 0.0246(13) 0.0395(15) 0.0269(13) 0.0014(11) 0.0015(10) -0.0111(11)
C36 0.0294(14) 0.0309(13) 0.0270(13) -0.0068(11) -0.0018(11) -0.0051(11)
C37 0.0318(14) 0.0377(15) 0.0197(12) -0.0081(10) 0.0021(10) 0.0016(11)
C38 0.0257(13) 0.0309(13) 0.0221(12) -0.0023(10) 0.0072(10) -0.0001(10)
C39 0.0173(11) 0.0262(12) 0.0262(12) -0.0039(10) 0.0043(9) 0.0004(9)
C40 0.0259(13) 0.0280(13) 0.0314(13) -0.0063(10) 0.0101(11) -0.0013(10)
C41 0.0341(15) 0.0430(16) 0.0381(15) -0.0067(13) 0.0182(13) -0.0049(13)
C42 0.0307(15) 0.0538(19) 0.0410(16) -0.0132(14) 0.0133(13) 0.0088(13)
C43 0.0320(15) 0.0343(14) 0.0413(16) -0.0058(12) 0.0030(12) 0.0125(12)
C44 0.0293(14) 0.0278(13) 0.0342(14) -0.0021(11) 0.0040(11) 0.0041(11)
C45 0.0285(13) 0.0228(12) 0.0253(12) 0.0026(10) -0.0027(10) -0.0036(10)
C46 0.0351(15) 0.0306(14) 0.0238(12) 0.0061(10) 0.0001(11) -0.0063(11)
C47 0.0494(18) 0.0361(16) 0.0292(14) 0.0102(12) 0.0010(13) -0.0104(13)
C48 0.059(2) 0.0353(15) 0.0330(15) 0.0157(13) -0.0117(14) -0.0109(14)
C49 0.0417(17) 0.0291(15) 0.0452(17) 0.0123(13) -0.0166(14) -0.0059(12)
C50 0.0316(14) 0.0265(13) 0.0363(14) 0.0044(11) -0.0032(12) -0.0039(11)
C51 0.0184(11) 0.0225(11) 0.0192(11) -0.0074(9) 0.0016(9) 0.0009(9)
C52 0.0233(12) 0.0234(12) 0.0203(11) -0.0064(9) 0.0022(9) -0.0011(9)
C53 0.0282(13) 0.0206(11) 0.0170(10) -0.0066(9) 0.0031(9) -0.0038(9)
C54 0.0261(12) 0.0242(12) 0.0162(10) -0.0020(9) -0.0005(9) -0.0055(10)
C55 0.0276(13) 0.0371(14) 0.0190(11) -0.0038(10) 0.0022(10) -0.0095(11)
C56 0.0450(17) 0.0338(14) 0.0182(12) -0.0019(10) 0.0062(11) -0.0141(12)
C57 0.0538(19) 0.0257(13) 0.0261(13) 0.0060(11) 0.0014(13) 0.0007(12)
C58 0.0354(15) 0.0255(13) 0.0289(13) -0.0007(10) 0.0039(11) 0.0033(11)
C59 0.060(4) 0.056(5) 0.023(3) 0.008(3) 0.016(3) -0.013(4)
C59* 0.070(3) 0.060(4) 0.049(3) 0.014(2) 0.008(2) -0.014(3)
C60' 0.083(6) 0.068(6) 0.062(6) 0.009(5) 0.005(5) -0.015(5)
C60* 0.074(6) 0.062(6) 0.058(5) 0.026(5) 0.012(5) -0.018(5)
C62 0.0475(13) 0.0258(11) 0.0231(10) -0.0086(9) 0.0040(10) -0.0008(10)
C63 0.0508(18) 0.0250(17) 0.0295(19) -0.0062(15) 0.0071(15) -0.0038(15)
C63* 0.0512(18) 0.0255(17) 0.0293(19) -0.0057(15) 0.0073(15) -0.0032(15)
C64 0.0546(19) 0.0271(16) 0.0355(18) -0.0052(15) 0.0049(16) -0.0011(15)
C64* 0.0552(19) 0.0262(16) 0.0338(18) -0.0038(15) 0.0046(16) -0.0029(15)
C65 0.0607(19) 0.0281(14) 0.0413(16) -0.0049(13) 0.0012(15) -0.0011(15)
C65* 0.0610(19) 0.0279(14) 0.0394(16) -0.0038(13) -0.0004(15) 0.0004(15)
C66 0.057(2) 0.0267(14) 0.0375(15) -0.0067(14) -0.0004(17) 0.0014(17)
C66* 0.058(2) 0.0274(14) 0.0375(15) -0.0059(14) -0.0007(17) 0.0001(17)
C67 0.0536(19) 0.0270(16) 0.0309(15) -0.0074(16) 0.0004(17) 0.0006(16)
C67* 0.0538(19) 0.0263(16) 0.0306(15) -0.0072(16) 0.0007(17) 0.0000(16)
C68 0.087(3) 0.051(2) 0.060(3) 0.002(2) -0.009(2) 0.004(3)
C68* 0.073(3) 0.024(2) 0.038(2) 0.005(2) -0.024(2) 0.008(2)
C69 0.103(5) 0.042(3) 0.083(5) 0.014(3) -0.022(4) -0.003(4)
O2 0.174(5) 0.104(3) 0.105(3) -0.019(3) -0.026(3) 0.054(3)
O2* 0.170(5) 0.100(3) 0.103(4) -0.016(3) -0.024(3) 0.048(3)
C70 0.172(5) 0.093(3) 0.103(3) -0.006(3) -0.024(4) 0.023(3)
C71 0.168(5) 0.097(3) 0.101(4) -0.011(3) -0.018(4) 0.044(4)
C71* 0.172(5) 0.099(4) 0.104(4) -0.014(3) -0.022(4) 0.041(4)
C72 0.182(6) 0.110(4) 0.114(4) -0.017(4) -0.028(4) 0.054(4)
C72* 0.180(6) 0.105(4) 0.114(4) -0.017(4) -0.023(4) 0.049(4)
C73 0.196(8) 0.109(6) 0.128(6) -0.018(5) -0.038(6) 0.046(6)
C73* 0.197(9) 0.110(7) 0.133(7) -0.029(6) -0.021(7) 0.050(7)
O3 0.52(3) 0.162(10) 0.109(6) -0.027(6) -0.007(11) 0.028(13)
C74 0.51(3) 0.150(12) 0.109(9) -0.010(9) -0.053(13) 0.009(15)
C75 0.52(3) 0.156(10) 0.098(7) -0.031(6) -0.017(11) 0.021(13)
C76 0.53(3) 0.171(11) 0.120(7) -0.026(7) 0.000(12) 0.035(13)
C77 0.55(3) 0.196(14) 0.133(11) -0.030(10) 0.014(15) 0.045(16)

loop_
_atom_type_symbol
_atom_type_description
_atom_type_scat_dispersion_real
_atom_type_scat_dispersion_imag
_atom_type_scat_source
C C 0.0033 0.0016 'International Tables Vol C Tables 4.2.6.8 and 6.1.1.4'
H H 0.0000 0.0000 'International Tables Vol C Tables 4.2.6.8 and 6.1.1.4'
Fe Fe 0.3463 0.8444 'International Tables Vol C Tables 4.2.6.8 and 6.1.1.4'
N N 0.0061 0.0033 'International Tables Vol C Tables 4.2.6.8 and 6.1.1.4'
O O 0.0106 0.0060 'International Tables Vol C Tables 4.2.6.8 and 6.1.1.4'
P P 0.1023 0.0942 'International Tables Vol C Tables 4.2.6.8 and 6.1.1.4'

loop_
_geom_angle_atom_site_label_1
_geom_angle_atom_site_label_2
_geom_angle_atom_site_label_3
_geom_angle
_geom_angle_site_symmetry_1
_geom_angle_site_symmetry_3
_geom_angle_publ_flag
N4 Fe1 Fe2 92.09(7) . . ?
N4 Fe1 N6 160.93(8) . . ?
N4 Fe1 C51 98.03(9) . . ?
N4 Fe1 C52 99.35(9) . . ?
N4 Fe1 C62 92.17(11) . . ?
N5 Fe1 Fe2 96.78(7) . . ?
N5 Fe1 N4 80.71(9) . . ?
N5 Fe1 N6 80.23(9) . . ?
N5 Fe1 C51 140.08(10) . . ?
N5 Fe1 C52 173.06(9) . . ?
N5 Fe1 C62 98.19(10) . . ?
N6 Fe1 Fe2 90.78(6) . . ?
N6 Fe1 C51 96.97(9) . . ?
N6 Fe1 C52 99.64(9) . . ?
N6 Fe1 C62 89.91(10) . . ?
C51 Fe1 Fe2 43.30(7) . . ?
C51 Fe1 C52 32.98(9) . . ?
C52 Fe1 Fe2 76.28(6) . . ?
C62 Fe1 Fe2 164.92(8) . . ?
C62 Fe1 C51 121.70(10) . . ?
C62 Fe1 C52 88.75(10) . . ?
P1 Fe2 Fe1 152.25(2) . . ?
N1 Fe2 Fe1 92.65(6) . . ?
N1 Fe2 P1 90.77(6) . . ?
N2 Fe2 Fe1 103.79(7) . . ?
N2 Fe2 P1 103.93(7) . . ?
N2 Fe2 N1 80.25(8) . . ?
N2 Fe2 N3 79.99(9) . . ?
N2 Fe2 C51 154.10(9) . . ?
N3 Fe2 Fe1 91.93(6) . . ?
N3 Fe2 P1 94.08(6) . . ?
N3 Fe2 N1 160.24(8) . . ?
C51 Fe2 Fe1 50.31(7) . . ?
C51 Fe2 P1 101.96(7) . . ?
C51 Fe2 N1 98.69(9) . . ?
C51 Fe2 N3 99.02(9) . . ?
C33 P1 Fe2 115.12(8) . . ?
C33 P1 C45 107.47(11) . . ?
C39 P1 Fe2 124.20(8) . . ?
C39 P1 C33 98.62(11) . . ?
C39 P1 C45 101.54(12) . . ?
C45 P1 Fe2 108.20(8) . . ?
C68 O1 C65 115.0(6) . . ?
C59* O1* C56 114.3(7) . . ?
C1 N1 Fe2 116.53(16) . . ?
C1 N1 C20 118.7(2) . . ?
C20 N1 Fe2 124.42(15) . . ?
C2 N2 Fe2 119.78(16) . . ?
C6 N2 Fe2 120.06(16) . . ?
C6 N2 C2 120.1(2) . . ?
C7 N3 Fe2 116.97(16) . . ?
C7 N3 C8 119.0(2) . . ?
C8 N3 Fe2 123.77(16) . . ?
C10 N4 Fe1 125.16(17) . . ?
C11 N4 Fe1 116.00(16) . . ?
C11 N4 C10 118.8(2) . . ?
C12 N5 Fe1 119.91(16) . . ?
C16 N5 Fe1 120.57(16) . . ?
C16 N5 C12 119.4(2) . . ?
C17 N6 Fe1 115.89(16) . . ?
C17 N6 C18 118.7(2) . . ?
C18 N6 Fe1 125.40(15) . . ?
N1 C1 C2 113.0(2) . . ?
N1 C1 C21 126.5(2) . . ?
C2 C1 C21 120.3(2) . . ?
N2 C2 C1 110.3(2) . . ?
N2 C2 C3 120.3(2) . . ?
C3 C2 C1 129.2(2) . . ?
C2 C3 C4 121.0(2) . . ?
C3 C4 C22 120.6(3) . . ?
C5 C4 C3 117.4(2) . . ?
C5 C4 C22 121.9(2) . . ?
C6 C5 C4 120.7(2) . . ?
N2 C6 C5 120.4(2) . . ?
N2 C6 C7 110.1(2) . . ?
C5 C6 C7 129.4(2) . . ?
N3 C7 C6 112.8(2) . . ?
N3 C7 C26 126.5(2) . . ?
C6 C7 C26 120.5(2) . . ?
N3 C8 C9 114.55(19) . . ?
C8 C9 C10 114.3(2) . . ?
N4 C10 C9 113.3(2) . . ?
N4 C11 C12 113.0(2) . . ?
N4 C11 C27 126.9(2) . . ?
C12 C11 C27 120.0(2) . . ?
N5 C12 C11 110.2(2) . . ?
N5 C12 C13 120.6(2) . . ?
C13 C12 C11 129.3(2) . . ?
C12 C13 C14 120.8(2) . . ?
C13 C14 C15 117.4(2) . . ?
C13 C14 C28 119.4(4) . . ?
C13 C14 C28* 120.8(3) . . ?
C15 C14 C28 121.3(3) . . ?
C15 C14 C28* 121.1(3) . . ?
C16 C15 C14 120.9(2) . . ?
N5 C16 C15 120.8(2) . . ?
N5 C16 C17 110.2(2) . . ?
C15 C16 C17 128.9(2) . . ?
N6 C17 C16 113.0(2) . . ?
N6 C17 C32 126.9(2) . . ?
C16 C17 C32 120.1(2) . . ?
N6 C18 C19 113.8(2) . . ?
C18 C19 C20 113.9(2) . . ?
N1 C20 C19 114.40(19) . . ?
C4 C22 C23 106.8(3) . . ?
C4 C22 C24 111.1(3) . . ?
C4 C22 C24* 103.2(5) . . ?
C23* C22 C4 119.2(9) . . ?
C23* C22 C24* 104.5(11) . . ?
C23* C22 C25* 119.4(12) . . ?
C24 C22 C23 102.6(5) . . ?
C25 C22 C4 114.7(3) . . ?
C25 C22 C23 106.5(4) . . ?
C25 C22 C24 114.0(4) . . ?
C25* C22 C4 108.2(6) . . ?
C25* C22 C24* 98.8(9) . . ?
C14 C28 C29 113.4(5) . . ?
C30 C28 C14 111.2(5) . . ?
C30 C28 C29 106.9(7) . . ?
C30 C28 C31 108.7(8) . . ?
C31 C28 C14 107.2(9) . . ?
C31 C28 C29 109.4(9) . . ?
C29* C28* C14 104.4(5) . . ?
C29* C28* C30* 108.3(7) . . ?
C29* C28* C31* 108.2(9) . . ?
C30* C28* C14 111.8(5) . . ?
C31* C28* C14 112.0(8) . . ?
C31* C28* C30* 111.7(8) . . ?
C34 C33 P1 120.87(18) . . ?
C38 C33 P1 121.15(18) . . ?
C38 C33 C34 117.4(2) . . ?
C35 C34 C33 121.2(2) . . ?
C34 C35 C36 120.4(2) . . ?
C37 C36 C35 119.0(2) . . ?
C38 C37 C36 120.7(2) . . ?
C37 C38 C33 121.2(2) . . ?
C40 C39 P1 120.31(19) . . ?
C40 C39 C44 119.2(2) . . ?
C44 C39 P1 120.19(19) . . ?
C39 C40 C41 119.7(2) . . ?
C42 C41 C40 120.2(3) . . ?
C43 C42 C41 120.5(3) . . ?
C42 C43 C44 119.5(3) . . ?
C43 C44 C39 120.8(3) . . ?
C46 C45 P1 121.1(2) . . ?
C50 C45 P1 119.9(2) . . ?
C50 C45 C46 117.7(2) . . ?
C47 C46 C45 120.6(3) . . ?
C48 C47 C46 120.9(3) . . ?
C49 C48 C47 119.3(3) . . ?
C48 C49 C50 120.2(3) . . ?
C49 C50 C45 121.2(3) . . ?
Fe2 C51 Fe1 86.39(9) . . ?
C52 C51 Fe1 80.09(15) . . ?
C52 C51 Fe2 166.5(2) . . ?
C51 C52 Fe1 66.93(14) . . ?
C51 C52 C53 157.9(2) . . ?
C53 C52 Fe1 134.93(17) . . ?
C54 C53 C52 120.6(2) . . ?
C58 C53 C52 122.5(2) . . ?
C58 C53 C54 116.9(2) . . ?
C55 C54 C53 121.1(2) . . ?
C56 C55 C54 120.7(3) . . ?
C55 C56 O1* 111.3(4) . . ?
C55 C56 C59 124.3(6) . . ?
C57 C56 O1* 129.8(4) . . ?
C57 C56 C55 118.9(2) . . ?
C57 C56 C59 116.7(6) . . ?
C58 C57 C56 120.6(3) . . ?
C57 C58 C53 121.8(3) . . ?
O1* C59* C60' 107.8(10) . . ?
O1* C59* C60* 101.8(8) . . ?
C60* C59* C60' 104.8(10) . . ?
C63 C62 Fe1 119.7(4) . . ?
C63* C62 Fe1 128.4(4) . . ?
C63* C62 C67* 113.3(7) . . ?
C67 C62 Fe1 124.1(6) . . ?
C67 C62 C63 115.5(7) . . ?
C67* C62 Fe1 118.2(6) . . ?
C64 C63 C62 123.3(8) . . ?
C62 C63* C64* 123.8(8) . . ?
C65 C64 C63 118.6(8) . . ?
C63* C64* C65* 121.1(8) . . ?
C64 C65 O1 114.8(6) . . ?
C66 C65 O1 124.2(7) . . ?
C66 C65 C64 120.6(7) . . ?
C64* C65* C68* 119.9(7) . . ?
C66* C65* C64* 116.6(7) . . ?
C66* C65* C68* 123.4(7) . . ?
C65 C66 C67 120.0(9) . . ?
C65* C66* C67* 120.5(10) . . ?
C62 C67 C66 122.0(11) . . ?
C62 C67* C66* 124.5(12) . . ?
O1 C68 C69 100.8(6) . . ?
C71 O2 C72 107.4(10) . . ?
C72* O2* C71* 112.5(12) . . ?
C70 C71 O2 104.7(10) . . ?
C70 C71* O2* 114.9(13) . . ?
O2 C72 C73 96.3(10) . . ?
O2* C72* C73* 122.7(15) . . ?
C75 O3 C76 112.1 . . ?
O3 C75 C74 109.6 . . ?
O3 C76 C77 108.6 . . ?

loop_
_geom_bond_atom_site_label_1
_geom_bond_atom_site_label_2
_geom_bond_distance
_geom_bond_site_symmetry_2
_geom_bond_publ_flag
Fe1 Fe2 2.7360(5) . ?
Fe1 N4 1.931(2) . ?
Fe1 N5 1.817(2) . ?
Fe1 N6 1.951(2) . ?
Fe1 C51 2.110(2) . ?
Fe1 C52 2.259(2) . ?
Fe1 C62 2.019(3) . ?
Fe2 P1 2.2329(7) . ?
Fe2 N1 1.938(2) . ?
Fe2 N2 1.8432(19) . ?
Fe2 N3 1.934(2) . ?
Fe2 C51 1.880(2) . ?
P1 C33 1.838(2) . ?
P1 C39 1.834(2) . ?
P1 C45 1.845(3) . ?
O1 C65 1.423(7) . ?
O1 C68 1.382(7) . ?
O1* C56 1.417(8) . ?
O1* C59* 1.413(8) . ?
N1 C1 1.327(3) . ?
N1 C20 1.477(3) . ?
N2 C2 1.368(3) . ?
N2 C6 1.367(3) . ?
N3 C7 1.325(3) . ?
N3 C8 1.479(3) . ?
N4 C10 1.472(3) . ?
N4 C11 1.329(3) . ?
N5 C12 1.374(3) . ?
N5 C16 1.367(3) . ?
N6 C17 1.325(3) . ?
N6 C18 1.474(3) . ?
C1 C2 1.442(3) . ?
C1 C21 1.503(3) . ?
C2 C3 1.388(3) . ?
C3 C4 1.399(4) . ?
C4 C5 1.398(4) . ?
C4 C22 1.538(4) . ?
C5 C6 1.394(3) . ?
C6 C7 1.444(3) . ?
C7 C26 1.509(3) . ?
C8 C9 1.527(3) . ?
C9 C10 1.528(4) . ?
C11 C12 1.433(3) . ?
C11 C27 1.508(4) . ?
C12 C13 1.389(4) . ?
C13 C14 1.397(4) . ?
C14 C15 1.398(4) . ?
C14 C28 1.538(9) . ?
C14 C28* 1.579(9) . ?
C15 C16 1.386(3) . ?
C16 C17 1.438(3) . ?
C17 C32 1.505(3) . ?
C18 C19 1.519(4) . ?
C19 C20 1.532(3) . ?
C22 C23 1.613(7) . ?
C22 C23* 1.32(2) . ?
C22 C24 1.542(7) . ?
C22 C24* 1.751(13) . ?
C22 C25 1.468(5) . ?
C22 C25* 1.511(17) . ?
C28 C29 1.551(7) . ?
C28 C30 1.526(7) . ?
C28 C31 1.528(9) . ?
C28* C29* 1.519(7) . ?
C28* C30* 1.534(7) . ?
C28* C31* 1.530(8) . ?
C33 C34 1.402(3) . ?
C33 C38 1.401(3) . ?
C34 C35 1.386(4) . ?
C35 C36 1.390(4) . ?
C36 C37 1.386(4) . ?
C37 C38 1.382(4) . ?
C39 C40 1.384(4) . ?
C39 C44 1.401(4) . ?
C40 C41 1.397(4) . ?
C41 C42 1.382(4) . ?
C42 C43 1.378(4) . ?
C43 C44 1.382(4) . ?
C45 C46 1.401(4) . ?
C45 C50 1.398(4) . ?
C46 C47 1.391(4) . ?
C47 C48 1.381(5) . ?
C48 C49 1.381(5) . ?
C49 C50 1.394(4) . ?
C51 C52 1.248(3) . ?
C52 C53 1.446(3) . ?
C53 C54 1.405(3) . ?
C53 C58 1.404(4) . ?
C54 C55 1.391(3) . ?
C55 C56 1.390(4) . ?
C56 C57 1.385(4) . ?
C56 C59 1.487(12) . ?
C57 C58 1.382(4) . ?
C59* C60' 1.64(2) . ?
C59* C60* 1.579(9) . ?
C62 C63 1.418(9) . ?
C62 C63* 1.394(11) . ?
C62 C67 1.400(9) . ?
C62 C67* 1.399(12) . ?
C63 C64 1.396(7) . ?
C63* C64* 1.397(7) . ?
C64 C65 1.391(7) . ?
C64* C65* 1.408(7) . ?
C65 C66 1.377(8) . ?
C65* C66* 1.384(8) . ?
C65* C68* 1.446(9) . ?
C66 C67 1.408(8) . ?
C66* C67* 1.406(8) . ?
C68 C69 1.570(8) . ?
O2 C71 1.454(9) . ?
O2 C72 1.484(9) . ?
O2* C71* 1.443(9) . ?
O2* C72* 1.427(9) . ?
C70 C71 1.398(13) . ?
C70 C71* 1.393(16) . ?
C72 C73 1.558(9) . ?
C72* C73* 1.521(9) . ?
O3 C75 1.4128 . ?
O3 C76 1.4212 . ?
C74 C75 1.4819 . ?
C76 C77 1.4996 . ?
